data_1501622
loop_
_publ_author_name
'Thierry Maris'
'Georges Bravic'
'Nguyen Ba Chan'
'Jean-Michel Leger'
'Jean-Claude Bissey'
'Antoine Villesuzanne'
'Ridha Zouari'
'Abdelaziz Daoud'

_publ_section_title
;
 Structures and thermal behavior in the series of two-dimensional
 molecular composites NH~3~-(CH~2~)~4~-NH~3~ MCl~4~ related to the nature
 of the metal M. Part 1 : Crystal structure and phase transition in the
 case M=Cu and Pd.
;
_journal_name_full 'J. Phys. Chem. Solids'
_journal_page_first 1963
_journal_page_last 1975
_journal_paper_doi 10.1016/S0022-3697(96)00045-5
_journal_volume 57
_journal_year 1996
_chemical_formula_moiety 'C4 H14 N2, Cl4 Pd'
_chemical_formula_sum 'C4 H14 Cl4 N2 Pd'
_chemical_formula_weight 338.37
_space_group_IT_number 14
_symmetry_cell_setting monoclinic
_symmetry_Int_Tables_number 14
_symmetry_space_group_name_Hall '-P 2ybc'
_symmetry_space_group_name_H-M 'P 1 21/c 1'
_cell_angle_alpha 90
_cell_angle_beta 103.82(2)
_cell_angle_gamma 90
_cell_formula_units_Z 2
_cell_length_a 9.087(2)
_cell_length_b 7.699(2)
_cell_length_c 7.792(2)
_cell_measurement_temperature 293
_cell_volume 529.4(2)
_diffrn_ambient_temperature 293
_diffrn_measurement_device_type Nonius-CAD4
_diffrn_radiation_monochromator graphite
_diffrn_radiation_probe x-ray
_diffrn_radiation_source 'Sealed Tube'
_diffrn_radiation_type MoK\a
_diffrn_radiation_wavelength 0.71073
_exptl_absorpt_coefficient_mu 2.707
_exptl_crystal_F_000 332
_refine_ls_hydrogen_treatment constr
_refine_ls_R_factor_gt 0.0178
_refine_ls_structure_factor_coef F
_refine_ls_wR_factor_gt 0.0220
_cod_data_source_file deposit.cif
_cod_data_source_block 2C4PdCl4
_cod_original_sg_symbol_H-M 'P 21/c'
_cod_original_formula_sum 'C4 H14 N2, Cl4 Pd'
_cod_database_code 1501622

loop_
_symmetry_equiv_pos_site_id
_symmetry_equiv_pos_as_xyz
1 x,y,z
2 -x,1/2+y,1/2-z
3 -x,-y,-z
4 x,1/2-y,1/2+z

loop_
_atom_site_aniso_label
_atom_site_aniso_U_11
_atom_site_aniso_U_22
_atom_site_aniso_U_33
_atom_site_aniso_U_23
_atom_site_aniso_U_13
_atom_site_aniso_U_12
N1 0.0258(8) 0.0378(10) 0.0461(10) 0.0013(7) 0.0126(7) 0.0037(8)
C1 0.0292(9) 0.0474(13) 0.0366(10) 0.0043(9) 0.0033(8) 0.0117(9)
C2 0.0295(9) 0.0270(9) 0.0382(10) 0.0026(8) 0.0133(8) -0.0004(8)
Pd1 0.0210(1) 0.0194(1) 0.0186(1) 0.0008(1) 0.0061(1) -0.0003(1)
Cl1 0.0357(2) 0.0290(2) 0.0266(2) -0.0034(2) 0.0104(2) -0.0080(2)
Cl2 0.0233(2) 0.0359(3) 0.0447(3) 0.0024(2) 0.0066(2) -0.0040(2)

loop_
_atom_site_label
_atom_site_type_symbol
_atom_site_thermal_displace_type
_atom_site_fract_x
_atom_site_fract_y
_atom_site_fract_z
_atom_site_occupancy
_atom_site_U_iso_or_equiv
N1 N Uani 0.2219(2) -0.0385(3) 0.5700(3) 1.000 0.0359(5)
C1 C Uani 0.3614(2) 0.0627(3) 0.6455(3) 1.000 0.0385(6)
C2 C Uani 0.4618(2) 0.0829(3) 0.5173(3) 1.000 0.0307(5)
Pd1 Pd Uani 0.00000 0.00000 0.00000 1.000 0.0194(1)
Cl1 Cl Uani 0.03750(10) 0.19660(10) 0.22970(10) 1.000 0.0299(1)
Cl2 Cl Uani -0.25880(10) 0.04460(10) -0.04900(10) 1.000 0.0349(2)
H1 H Uiso 0.1547(2) -0.0500(3) 0.6667(3) 1.000 0.0500
H2 H Uiso 0.1568(2) 0.0274(3) 0.4542(3) 1.000 0.0500
H3 H Uiso 0.2526(2) -0.1664(3) 0.5336(3) 1.000 0.0500
H4 H Uiso 0.4251(2) -0.0039(3) 0.7617(3) 1.000 0.0500
H5 H Uiso 0.3292(2) 0.1899(3) 0.6822(3) 1.000 0.0500
H6 H Uiso 0.538(3) 0.171(3) 0.562(3) 1.000 0.0500
H7 H Uiso 0.402(3) 0.133(3) 0.409(3) 1.000 0.0500

loop_
_atom_type_symbol
_atom_type_description
_atom_type_scat_dispersion_real
_atom_type_scat_dispersion_imag
_atom_type_scat_source
C C 0.0033 0.0016 ' International Tables Vol C Tables 4.2.6.8 and 6.1.1.4'
H H 0.0000 0.0000 ' International Tables Vol C Tables 4.2.6.8 and 6.1.1.4'
Cl Cl 0.1484 0.1585 ' International Tables Vol C Tables 4.2.6.8 and 6.1.1.4'
N N 0.0061 0.0033 ' International Tables Vol C Tables 4.2.6.8 and 6.1.1.4'
Pd Pd -0.9988 1.0072 ' International Tables Vol C Tables 4.2.6.8 and 6.1.1.4'

loop_
_geom_angle_atom_site_label_1
_geom_angle_atom_site_label_2
_geom_angle_atom_site_label_3
_geom_angle
_geom_angle_site_symmetry_1
_geom_angle_site_symmetry_3
_geom_angle_publ_flag
Cl2 Pd1 Cl2 180.00 . 3_555 yes
Cl1 Pd1 Cl2 89.23(4) 3_555 3_555 yes
Cl1 Pd1 Cl2 90.77(4) . 3_555 yes
Cl1 Pd1 Cl2 89.23(4) . . yes
Cl1 Pd1 Cl1 180.00 . 3_555 yes
Cl1 Pd1 Cl2 90.77(4) 3_555 . yes
C1 N1 H1 109.8(2) . . no
H1 N1 H3 109.4(3) . . no
H2 N1 H3 109.5(3) . . no
C1 N1 H3 109.5(2) . . no
H1 N1 H2 109.5(2) . . no
C1 N1 H2 109.3(2) . . no
N1 C1 C2 112.63(19) . . yes
C1 C2 C2 114.02(19) . 3_656 no
C2 C1 H4 108.4(2) . . no
N1 C1 H5 108.7(2) . . no
N1 C1 H4 108.6(2) . . no
C2 C1 H5 109.0(2) . . no
H4 C1 H5 109.5(3) . . no
C2 C2 H7 111.6(14) 3_656 . no
C1 C2 H6 109.0(14) . . no
C1 C2 H7 108.4(16) . . no
H6 C2 H7 104(2) . . no
C2 C2 H6 109.6(15) 3_656 . no

loop_
_geom_bond_atom_site_label_1
_geom_bond_atom_site_label_2
_geom_bond_distance
_geom_bond_site_symmetry_2
_geom_bond_publ_flag
Pd1 Cl1 2.3064(10) . yes
Pd1 Cl2 2.3163(11) . yes
Pd1 Cl1 2.3064(10) 3_555 yes
Pd1 Cl2 2.3163(11) 3_555 yes
N1 C1 1.485(3) . yes
N1 H1 1.081(3) . no
N1 H2 1.080(3) . no
N1 H3 1.080(3) . no
C1 C2 1.513(3) . no
C2 C2 1.508(3) 3_656 no
C1 H5 1.080(3) . no
C1 H4 1.081(3) . no
C2 H6 0.97(3) . no
C2 H7 0.97(2) . no

loop_
_geom_hbond_atom_site_label_D
_geom_hbond_atom_site_label_H
_geom_hbond_atom_site_label_A
_geom_hbond_distance_DH
_geom_hbond_distance_HA
_geom_hbond_distance_DA
_geom_hbond_angle_DHA
_geom_hbond_site_symmetry_A
_geom_hbond_publ_flag
N1 H1 Cl1 1.081(3) 2.377(2) 3.351(2) 149.2(2) 3_556 yes
N1 H2 Cl1 1.080(3) 2.242(2) 3.316(3) 172.3(2) . yes
N1 H3 Cl2 1.080(3) 2.228(3) 3.235(3) 154.3(2) 2_545 yes

loop_
_geom_torsion_atom_site_label_1
_geom_torsion_atom_site_label_2
_geom_torsion_atom_site_label_3
_geom_torsion_atom_site_label_4
_geom_torsion
_geom_torsion_site_symmetry_3
_geom_torsion_site_symmetry_4
_geom_torsion_publ_flag
N1 C1 C2 C2 -70.2(2) . 3_656 no
C1 C2 C2 C1 180.00(17) 3_656 3_656 no
